data_1510735
loop_
_publ_author_name
'Becker, P.'
'Bohaty, L.'
'Schneider, J.'

_publ_section_title
;
 Refinement of the crystal structure of the high temperature phase of K3
 (Nb3 O6 (B O3)2) by the Rietveld method
;
_journal_name_full Kristallografiya
_journal_page_first 250
_journal_page_last 254
_journal_volume 42
_journal_year 1997
_chemical_formula_sum 'B2 K3 Nb3 O12'
_chemical_name_systematic 'K3 (Nb3 O6 (B O3)2)'
_space_group_IT_number 189
_symmetry_space_group_name_Hall 'P -6 -2'
_symmetry_space_group_name_H-M 'P -6 2 m'
_cell_angle_alpha 90
_cell_angle_beta 90
_cell_angle_gamma 120
_cell_formula_units_Z 1
_cell_length_a 8.779
_cell_length_b 8.779
_cell_length_c 3.983
_cell_volume 265.847
_citation_journal_id_ASTM KRISAJ
_cod_data_source_file boron_224.cif
_cod_data_source_block B2K3Nb3O12
_cod_original_cell_volume 265.8466
_cod_database_code 1510735

loop_
_symmetry_equiv_pos_as_xyz
x,y,z
-x+y,-x,-z
-y,x-y,z
x,y,-z
-x+y,-x,z
-y,x-y,-z
y,x,z
x-y,-y,-z
-x,-x+y,z
y,x,-z
x-y,-y,z
-x,-x+y,-z

loop_
_atom_site_label
_atom_site_type_symbol
_atom_site_fract_x
_atom_site_fract_y
_atom_site_fract_z
_atom_site_occupancy
_atom_site_U_iso_or_equiv
O3 O-2 0.4998 0.3076 0 1 0.0
K1 K+1 0.4027 0 0.5 1 0.0
Nb1 Nb+5 0.7533 0 0 1 0.0
B1 B+3 0.6667 0.3333 0 1 0.0
O1 O-2 0.7391 0 0.5 1 0.0
O2 O-2 0.1808 0 0 1 0.0
